data_4517962
loop_
_publ_author_name
'Mansour, Waseem'
'Suleiman, Rami'
'Fettouhi, Mohammed'
'El Ali, Bassam'

_publ_section_title
;
 Soft Heteroleptic N-Heterocyclic Carbene Palladium(II) Species for
 Efficient Catalytic Routes to Alkynones via Carbonylative Sonogashira
 Coupling
;
_journal_name_full 'ACS Omega'
_journal_paper_doi 10.1021/acsomega.0c02413
_journal_year 2020
_chemical_formula_moiety 'C25 H31 Br2 N3 Pd'
_chemical_formula_sum 'C25 H31 Br2 N3 Pd'
_chemical_formula_weight 639.75
_space_group_crystal_system orthorhombic
_space_group_IT_number 61
_space_group_name_Hall '-P 2ac 2ab'
_space_group_name_H-M_alt 'P b c a'
_atom_sites_solution_hydrogens geom
_atom_sites_solution_primary direct
_atom_sites_solution_secondary difmap
_audit_creation_method SHELXL-2016/6
_cell_angle_alpha 90
_cell_angle_beta 90
_cell_angle_gamma 90
_cell_formula_units_Z 8
_cell_length_a 14.7578(5)
_cell_length_b 13.4002(5)
_cell_length_c 25.2603(9)
_cell_measurement_reflns_used 9768
_cell_measurement_temperature 298(2)
_cell_measurement_theta_max 30.024
_cell_measurement_theta_min 2.761
_cell_volume 4995.4(3)
_computing_cell_refinement 'SAINT V8.38A (Bruker, 2017)'
_computing_data_collection 'Apex3 v2017.3-0 (Bruker, 2017)'
_computing_data_reduction 'SAINT V8.38A (Bruker, 2017)'
_computing_molecular_graphics 'ORTEP-3 (Farrugia, 1997)'
_computing_structure_refinement 'SHELXL-2016/6 (Sheldrick, 2015)'
_computing_structure_solution 'SHELXT 2014/5 (Sheldrick, 2014)'
_diffrn_ambient_temperature 298(2)
_diffrn_measured_fraction_theta_full 0.998
_diffrn_measured_fraction_theta_max 0.994
_diffrn_measurement_device_type 'Bruker AXS D8 Quest diffractometer'
_diffrn_measurement_method 'omega and phi scans'
_diffrn_radiation_type MoK\a
_diffrn_radiation_wavelength 0.71073
_diffrn_reflns_av_R_equivalents 0.0460
_diffrn_reflns_av_unetI/netI 0.0256
_diffrn_reflns_Laue_measured_fraction_full 0.998
_diffrn_reflns_Laue_measured_fraction_max 0.994
_diffrn_reflns_limit_h_max 20
_diffrn_reflns_limit_h_min -18
_diffrn_reflns_limit_k_max 18
_diffrn_reflns_limit_k_min -18
_diffrn_reflns_limit_l_max 35
_diffrn_reflns_limit_l_min -34
_diffrn_reflns_number 68483
_diffrn_reflns_point_group_measured_fraction_full 0.998
_diffrn_reflns_point_group_measured_fraction_max 0.994
_diffrn_reflns_theta_full 25.242
_diffrn_reflns_theta_max 30.120
_diffrn_reflns_theta_min 3.146
_diffrn_source 'Microfocus sealed tube'
_exptl_absorpt_coefficient_mu 3.960
_exptl_absorpt_correction_T_max 0.693
_exptl_absorpt_correction_T_min 0.534
_exptl_absorpt_correction_type multi-scan
_exptl_absorpt_process_details 'SADABS. Ver. 2014/5. (Krause et al., 2015)'
_exptl_crystal_colour yellow
_exptl_crystal_density_diffrn 1.701
_exptl_crystal_description block
_exptl_crystal_F_000 2544
_exptl_crystal_size_max 0.200
_exptl_crystal_size_mid 0.170
_exptl_crystal_size_min 0.100
_refine_diff_density_max 1.163
_refine_diff_density_min -0.936
_refine_diff_density_rms 0.080
_refine_ls_extinction_coef 0.00213(9)
_refine_ls_extinction_expression Fc^*^=kFc[1+0.001xFc^2^\l^3^/sin(2\q)]^-1/4^
_refine_ls_extinction_method 'SHELXL-2016/6 (Sheldrick 2016)'
_refine_ls_goodness_of_fit_ref 1.046
_refine_ls_hydrogen_treatment constr
_refine_ls_matrix_type full
_refine_ls_number_parameters 283
_refine_ls_number_reflns 7319
_refine_ls_number_restraints 0
_refine_ls_restrained_S_all 1.046
_refine_ls_R_factor_all 0.0551
_refine_ls_R_factor_gt 0.0300
_refine_ls_shift/su_max 0.002
_refine_ls_shift/su_mean 0.000
_refine_ls_structure_factor_coef Fsqd
_refine_ls_weighting_details 'w=1/[\s^2^(Fo^2^)+(0.0260P)^2^+5.8396P] where P=(Fo^2^+2Fc^2^)/3'
_refine_ls_weighting_scheme calc
_refine_ls_wR_factor_gt 0.0632
_refine_ls_wR_factor_ref 0.0748
_reflns_Friedel_coverage 0.000
_reflns_number_gt 5329
_reflns_number_total 7319
_reflns_threshold_expression 'I > 2\s(I)'
_cod_data_source_file ao0c02413_si_005.cif
_cod_data_source_block Pbca
_cod_database_code 4517962
_shelx_shelxl_version_number 2016/6
_shelx_space_group_comment
;
The symmetry employed for this shelxl refinement is uniquely defined
by the following loop, which should always be used as a source of
symmetry information in preference to the above space-group names.
They are only intended as comments.
;
_shelx_estimated_absorpt_t_min 0.505
_shelx_estimated_absorpt_t_max 0.693

loop_
_space_group_symop_operation_xyz
'x, y, z'
'x+1/2, -y+1/2, -z'
'-x, y+1/2, -z+1/2'
'-x+1/2, -y, z+1/2'
'-x, -y, -z'
'-x-1/2, y-1/2, z'
'x, -y-1/2, z-1/2'
'x-1/2, y, -z-1/2'

loop_
_atom_site_label
_atom_site_type_symbol
_atom_site_fract_x
_atom_site_fract_y
_atom_site_fract_z
_atom_site_U_iso_or_equiv
_atom_site_adp_type
_atom_site_occupancy
_atom_site_site_symmetry_order
_atom_site_calc_flag
_atom_site_refinement_flags_posn
_atom_site_refinement_flags_adp
_atom_site_refinement_flags_occupancy
_atom_site_disorder_assembly
_atom_site_disorder_group
Pd1 Pd 0.54636(2) 0.77688(2) 0.60109(2) 0.02777(6) Uani 1 1 d . . . . .
Br1 Br 0.63728(2) 0.72103(2) 0.52600(2) 0.04526(9) Uani 1 1 d . . . . .
Br2 Br 0.45264(2) 0.81848(3) 0.67723(2) 0.05631(10) Uani 1 1 d . . . . .
N1 N 0.55941(16) 0.92809(16) 0.57924(9) 0.0377(5) Uani 1 1 d . . . . .
N2 N 0.56139(13) 0.56927(14) 0.65037(8) 0.0272(4) Uani 1 1 d . . . . .
N3 N 0.45223(14) 0.58963(15) 0.59301(8) 0.0289(4) Uani 1 1 d . . . . .
C1 C 0.4875(3) 0.9883(2) 0.58085(14) 0.0561(8) Uani 1 1 d . . . . .
H1 H 0.433295 0.963578 0.594305 0.067 Uiso 1 1 calc R U . . .
C2 C 0.4902(4) 1.0856(3) 0.56341(17) 0.0762(12) Uani 1 1 d . . . . .
H5 H 0.438134 1.124726 0.564197 0.091 Uiso 1 1 calc R U . . .
C3 C 0.5687(4) 1.1237(3) 0.54520(17) 0.0854(15) Uani 1 1 d . . . . .
H4 H 0.571737 1.189615 0.533821 0.102 Uiso 1 1 calc R U . . .
C4 C 0.6433(3) 1.0643(3) 0.54370(16) 0.0757(13) Uani 1 1 d . . . . .
H2 H 0.698346 1.089299 0.531560 0.091 Uiso 1 1 calc R U . . .
C5 C 0.6364(2) 0.9659(2) 0.56055(12) 0.0499(7) Uani 1 1 d . . . . .
H3 H 0.687325 0.925112 0.558708 0.060 Uiso 1 1 calc R U . . .
C6 C 0.52258(16) 0.63546(17) 0.61698(9) 0.0271(5) Uani 1 1 d . . . . .
C7 C 0.51278(17) 0.47880(17) 0.64829(9) 0.0290(5) Uani 1 1 d . . . . .
C8 C 0.5213(2) 0.3883(2) 0.67496(11) 0.0401(6) Uani 1 1 d . . . . .
H16 H 0.565960 0.378767 0.700408 0.048 Uiso 1 1 calc R U . . .
C9 C 0.4612(2) 0.3137(2) 0.66233(13) 0.0516(8) Uani 1 1 d . . . . .
H6 H 0.465991 0.252433 0.679410 0.062 Uiso 1 1 calc R U . . .
C10 C 0.3941(2) 0.3270(2) 0.62507(13) 0.0503(8) Uani 1 1 d . . . . .
H7 H 0.354821 0.274613 0.617467 0.060 Uiso 1 1 calc R U . . .
C11 C 0.38406(19) 0.4161(2) 0.59899(11) 0.0396(6) Uani 1 1 d . . . . .
H8 H 0.338582 0.425238 0.573975 0.047 Uiso 1 1 calc R U . . .
C12 C 0.44441(16) 0.49222(18) 0.61135(9) 0.0296(5) Uani 1 1 d . . . . .
C13 C 0.39094(18) 0.6383(2) 0.55466(10) 0.0358(6) Uani 1 1 d . . . . .
H12 H 0.411924 0.707303 0.550905 0.043 Uiso 1 1 calc R U . . .
C14 C 0.3975(2) 0.5909(2) 0.50012(11) 0.0479(7) Uani 1 1 d . . . . .
H9 H 0.458993 0.593910 0.487914 0.072 Uiso 1 1 calc R U . . .
H11 H 0.359019 0.626341 0.475910 0.072 Uiso 1 1 calc R U . . .
H10 H 0.378458 0.522467 0.502105 0.072 Uiso 1 1 calc R U . . .
C15 C 0.2950(2) 0.6434(3) 0.57620(14) 0.0643(10) Uani 1 1 d . . . . .
H14 H 0.269975 0.577347 0.577974 0.097 Uiso 1 1 calc R U . . .
H15 H 0.258407 0.683884 0.553239 0.097 Uiso 1 1 calc R U . . .
H13 H 0.295854 0.672224 0.610986 0.097 Uiso 1 1 calc R U . . .
C16 C 0.64294(16) 0.58328(18) 0.68524(9) 0.0286(5) Uani 1 1 d . . . . .
C17 C 0.71323(18) 0.5034(2) 0.67134(12) 0.0437(7) Uani 1 1 d . . . . .
H30 H 0.733233 0.512278 0.635063 0.052 Uiso 1 1 calc R U . . .
H31 H 0.686232 0.437711 0.674458 0.052 Uiso 1 1 calc R U . . .
C18 C 0.7945(2) 0.5118(3) 0.70890(16) 0.0608(9) Uani 1 1 d . . . . .
H29 H 0.838132 0.458852 0.700880 0.073 Uiso 1 1 calc R U . . .
C19 C 0.7625(3) 0.5013(3) 0.76579(16) 0.0732(12) Uani 1 1 d . . . . .
H28 H 0.733600 0.436923 0.770548 0.088 Uiso 1 1 calc R U . . .
H27 H 0.814023 0.504897 0.789533 0.088 Uiso 1 1 calc R U . . .
C20 C 0.6958(2) 0.5838(3) 0.77904(12) 0.0604(10) Uani 1 1 d . . . . .
H24 H 0.676736 0.577228 0.816038 0.072 Uiso 1 1 calc R U . . .
C21 C 0.7404(2) 0.6851(3) 0.77102(13) 0.0622(10) Uani 1 1 d . . . . .
H22 H 0.697743 0.737882 0.779357 0.075 Uiso 1 1 calc R U . . .
H23 H 0.792232 0.691668 0.794407 0.075 Uiso 1 1 calc R U . . .
C22 C 0.7708(2) 0.6942(2) 0.71371(12) 0.0493(8) Uani 1 1 d . . . . .
H21 H 0.799031 0.759696 0.708429 0.059 Uiso 1 1 calc R U . . .
C23 C 0.68799(19) 0.6851(2) 0.67704(12) 0.0414(6) Uani 1 1 d . . . . .
H18 H 0.645055 0.737867 0.684883 0.050 Uiso 1 1 calc R U . . .
H17 H 0.706854 0.691976 0.640438 0.050 Uiso 1 1 calc R U . . .
C24 C 0.8396(2) 0.6135(3) 0.70120(15) 0.0609(9) Uani 1 1 d . . . . .
H20 H 0.891522 0.619539 0.724527 0.073 Uiso 1 1 calc R U . . .
H19 H 0.860443 0.620230 0.664959 0.073 Uiso 1 1 calc R U . . .
C25 C 0.61289(19) 0.5758(2) 0.74299(10) 0.0410(6) Uani 1 1 d . . . . .
H25 H 0.582537 0.512580 0.748918 0.049 Uiso 1 1 calc R U . . .
H26 H 0.570577 0.629080 0.751038 0.049 Uiso 1 1 calc R U . . .

loop_
_atom_site_aniso_label
_atom_site_aniso_U_11
_atom_site_aniso_U_22
_atom_site_aniso_U_33
_atom_site_aniso_U_23
_atom_site_aniso_U_13
_atom_site_aniso_U_12
Pd1 0.03172(10) 0.02278(9) 0.02880(9) 0.00258(7) 0.00186(7) 0.00035(7)
Br1 0.05219(18) 0.04411(16) 0.03949(15) 0.00266(12) 0.01527(13) 0.00677(13)
Br2 0.0673(2) 0.04983(18) 0.05181(18) -0.00967(14) 0.02649(16) -0.00100(16)
N1 0.0460(13) 0.0267(10) 0.0403(12) 0.0041(9) -0.0056(11) -0.0022(9)
N2 0.0297(10) 0.0258(9) 0.0262(9) 0.0039(7) -0.0037(8) -0.0044(8)
N3 0.0307(10) 0.0278(9) 0.0280(10) 0.0033(8) -0.0061(9) -0.0002(8)
C1 0.064(2) 0.0373(16) 0.067(2) 0.0042(15) -0.0064(18) 0.0112(15)
C2 0.111(3) 0.0362(17) 0.081(3) 0.0068(18) -0.025(3) 0.019(2)
C3 0.153(5) 0.0336(17) 0.069(3) 0.0187(17) -0.029(3) -0.013(2)
C4 0.103(3) 0.058(2) 0.065(2) 0.0199(19) -0.012(2) -0.044(2)
C5 0.0554(18) 0.0447(16) 0.0495(17) 0.0083(14) -0.0084(15) -0.0170(14)
C6 0.0304(11) 0.0260(10) 0.0247(10) 0.0003(9) 0.0010(9) -0.0005(9)
C7 0.0320(12) 0.0268(11) 0.0283(12) 0.0023(9) -0.0026(10) -0.0049(9)
C8 0.0456(15) 0.0329(13) 0.0420(15) 0.0115(11) -0.0092(13) -0.0065(11)
C9 0.066(2) 0.0318(13) 0.0565(18) 0.0142(13) -0.0094(16) -0.0142(14)
C10 0.0586(19) 0.0398(15) 0.0523(18) 0.0023(13) -0.0069(15) -0.0224(14)
C11 0.0415(15) 0.0417(14) 0.0354(13) -0.0011(12) -0.0068(12) -0.0120(12)
C12 0.0334(13) 0.0296(11) 0.0259(11) 0.0010(9) 0.0006(10) -0.0035(10)
C13 0.0367(13) 0.0381(13) 0.0326(13) 0.0032(11) -0.0096(11) 0.0059(11)
C14 0.0577(19) 0.0537(17) 0.0325(14) 0.0033(13) -0.0075(14) 0.0026(15)
C15 0.0428(17) 0.097(3) 0.0527(19) 0.0081(19) -0.0028(15) 0.0258(18)
C16 0.0285(12) 0.0298(11) 0.0277(11) 0.0033(9) -0.0047(10) -0.0044(9)
C17 0.0327(14) 0.0463(16) 0.0521(17) -0.0037(13) -0.0035(13) 0.0034(12)
C18 0.0355(16) 0.064(2) 0.083(3) 0.0038(19) -0.0156(17) 0.0087(15)
C19 0.062(2) 0.082(3) 0.076(3) 0.036(2) -0.037(2) -0.015(2)
C20 0.056(2) 0.095(3) 0.0298(15) 0.0114(16) -0.0143(14) -0.0334(19)
C21 0.0526(19) 0.086(3) 0.0480(18) -0.0143(18) -0.0109(16) -0.0257(18)
C22 0.0402(16) 0.0552(17) 0.0524(18) 0.0059(14) -0.0117(14) -0.0211(14)
C23 0.0398(15) 0.0387(14) 0.0458(16) 0.0078(12) -0.0078(13) -0.0112(12)
C24 0.0307(15) 0.090(3) 0.062(2) 0.0058(19) -0.0066(15) -0.0119(16)
C25 0.0368(14) 0.0564(17) 0.0298(13) 0.0005(12) -0.0001(11) -0.0151(13)

loop_
_atom_type_symbol
_atom_type_description
_atom_type_scat_dispersion_real
_atom_type_scat_dispersion_imag
_atom_type_scat_source
C C 0.0033 0.0016 'International Tables Vol C Tables 4.2.6.8 and 6.1.1.4'
H H 0.0000 0.0000 'International Tables Vol C Tables 4.2.6.8 and 6.1.1.4'
N N 0.0061 0.0033 'International Tables Vol C Tables 4.2.6.8 and 6.1.1.4'
Br Br -0.2901 2.4595 'International Tables Vol C Tables 4.2.6.8 and 6.1.1.4'
Pd Pd -0.9988 1.0072 'International Tables Vol C Tables 4.2.6.8 and 6.1.1.4'

loop_
_geom_angle_atom_site_label_1
_geom_angle_atom_site_label_2
_geom_angle_atom_site_label_3
_geom_angle
_geom_angle_site_symmetry_1
_geom_angle_site_symmetry_3
_geom_angle_publ_flag
C6 Pd1 N1 174.01(9) . . ?
C6 Pd1 Br2 87.60(7) . . ?
N1 Pd1 Br2 92.21(7) . . ?
C6 Pd1 Br1 87.78(7) . . ?
N1 Pd1 Br1 92.35(7) . . ?
Br2 Pd1 Br1 175.367(13) . . ?
C5 N1 C1 117.4(3) . . ?
C5 N1 Pd1 122.4(2) . . ?
C1 N1 Pd1 120.0(2) . . ?
C6 N2 C7 108.99(19) . . ?
C6 N2 C16 128.55(19) . . ?
C7 N2 C16 122.46(19) . . ?
C6 N3 C12 109.98(19) . . ?
C6 N3 C13 124.4(2) . . ?
C12 N3 C13 125.6(2) . . ?
N1 C1 C2 122.7(4) . . ?
C3 C2 C1 119.5(4) . . ?
C2 C3 C4 119.0(3) . . ?
C3 C4 C5 119.2(4) . . ?
N1 C5 C4 122.2(4) . . ?
N3 C6 N2 107.9(2) . . ?
N3 C6 Pd1 118.92(17) . . ?
N2 C6 Pd1 133.12(17) . . ?
C12 C7 C8 120.3(2) . . ?
C12 C7 N2 106.5(2) . . ?
C8 C7 N2 133.2(2) . . ?
C9 C8 C7 117.6(3) . . ?
C8 C9 C10 121.9(3) . . ?
C11 C10 C9 121.2(3) . . ?
C10 C11 C12 117.5(3) . . ?
C7 C12 C11 121.5(2) . . ?
C7 C12 N3 106.6(2) . . ?
C11 C12 N3 131.9(2) . . ?
N3 C13 C15 110.9(2) . . ?
N3 C13 C14 111.8(2) . . ?
C15 C13 C14 113.7(3) . . ?
N2 C16 C25 108.59(19) . . ?
N2 C16 C17 108.7(2) . . ?
C25 C16 C17 111.7(2) . . ?
N2 C16 C23 112.30(19) . . ?
C25 C16 C23 108.3(2) . . ?
C17 C16 C23 107.3(2) . . ?
C16 C17 C18 109.7(2) . . ?
C19 C18 C24 109.8(3) . . ?
C19 C18 C17 109.6(3) . . ?
C24 C18 C17 109.1(3) . . ?
C20 C19 C18 110.1(3) . . ?
C19 C20 C21 109.9(3) . . ?
C19 C20 C25 109.7(3) . . ?
C21 C20 C25 109.2(3) . . ?
C22 C21 C20 109.0(3) . . ?
C24 C22 C21 109.8(3) . . ?
C24 C22 C23 110.4(3) . . ?
C21 C22 C23 109.4(2) . . ?
C16 C23 C22 109.5(2) . . ?
C22 C24 C18 108.5(3) . . ?
C16 C25 C20 109.4(2) . . ?

loop_
_geom_bond_atom_site_label_1
_geom_bond_atom_site_label_2
_geom_bond_distance
_geom_bond_site_symmetry_2
_geom_bond_publ_flag
Pd1 C6 1.969(2) . ?
Pd1 N1 2.109(2) . ?
Pd1 Br2 2.4337(4) . ?
Pd1 Br1 2.4408(3) . ?
N1 C5 1.331(4) . ?
N1 C1 1.334(4) . ?
N2 C6 1.351(3) . ?
N2 C7 1.410(3) . ?
N2 C16 1.503(3) . ?
N3 C6 1.350(3) . ?
N3 C12 1.390(3) . ?
N3 C13 1.477(3) . ?
C1 C2 1.376(5) . ?
C2 C3 1.347(7) . ?
C3 C4 1.360(6) . ?
C4 C5 1.390(5) . ?
C7 C12 1.386(3) . ?
C7 C8 1.393(3) . ?
C8 C9 1.374(4) . ?
C9 C10 1.378(4) . ?
C10 C11 1.372(4) . ?
C11 C12 1.390(3) . ?
C13 C15 1.519(4) . ?
C13 C14 1.520(4) . ?
C16 C25 1.528(3) . ?
C16 C17 1.531(4) . ?
C16 C23 1.532(3) . ?
C17 C18 1.533(4) . ?
C18 C19 1.519(5) . ?
C18 C24 1.528(5) . ?
C19 C20 1.517(6) . ?
C20 C21 1.523(5) . ?
C20 C25 1.529(4) . ?
C21 C22 1.521(4) . ?
C22 C24 1.517(5) . ?
C22 C23 1.539(4) . ?
